data_1557057
loop_
_publ_author_name
'Rami, Fabian'
'B\"achtle, Franziska'
'Plietker, Bernd'

_publ_section_title
;
 Hydroboration of internal alkynes catalyzed by FeH(CO)(NO)(PPh3)2: a case
 of boron-source controlled regioselectivity
;
_journal_issue 5
_journal_name_full 'Catalysis Science &amp; Technology'
_journal_page_first 1492
_journal_page_last 1497
_journal_paper_doi 10.1039/C9CY02461A
_journal_volume 10
_journal_year 2020
_chemical_formula_moiety 'C22 H27 B O2'
_chemical_formula_sum 'C22 H27 B O2'
_chemical_formula_weight 334.25
_space_group_IT_number 29
_space_group_name_Hall 'P 2c -2ac'
_space_group_name_H-M_alt 'P c a 21'
_symmetry_cell_setting orthorhombic
_symmetry_space_group_name_Hall 'P 2c -2ac'
_symmetry_space_group_name_H-M 'P c a 21'
_atom_sites_solution_hydrogens geom
_atom_sites_solution_primary direct
_atom_sites_solution_secondary difmap
_audit_creation_method SHELXL-97
_audit_update_record
;
2018-06-12 deposited with the CCDC.	2020-01-16 downloaded from the CCDC.
;
_cell_angle_alpha 90.00
_cell_angle_beta 90.00
_cell_angle_gamma 90.00
_cell_formula_units_Z 8
_cell_length_a 25.447(3)
_cell_length_b 6.3811(8)
_cell_length_c 24.281(3)
_cell_measurement_reflns_used 6161
_cell_measurement_temperature 130(2)
_cell_measurement_theta_max 26.39
_cell_measurement_theta_min 1.68
_cell_volume 3942.7(8)
_computing_cell_refinement 'Bruker APEXII Software Suite, 2008'
_computing_data_collection 'Bruker APEXII Software Suite, 2008'
_computing_data_reduction 'Bruker APEXII Software Suite, 2008'
_computing_molecular_graphics 'SHELXTL-plus, XP (Sheldrick, 1991)'
_computing_structure_refinement 'SHELXL-97 (Sheldrick, 1997)'
_computing_structure_solution 'SHELXS-97 (Sheldrick, 1990)'
_diffrn_ambient_temperature 130(2)
_diffrn_measured_fraction_theta_full 0.994
_diffrn_measured_fraction_theta_max 0.994
_diffrn_measurement_device_type 'Bruker Kappa APEXII Duo'
_diffrn_measurement_method 'Omega + Phi Scans'
_diffrn_radiation_monochromator Triumph
_diffrn_radiation_source 'fine-focus sealed tube'
_diffrn_radiation_type MoK\a
_diffrn_radiation_wavelength 0.71073
_diffrn_reflns_av_R_equivalents 0.0366
_diffrn_reflns_av_sigmaI/netI 0.0397
_diffrn_reflns_limit_h_max 20
_diffrn_reflns_limit_h_min -31
_diffrn_reflns_limit_k_max 7
_diffrn_reflns_limit_k_min -7
_diffrn_reflns_limit_l_max 30
_diffrn_reflns_limit_l_min -23
_diffrn_reflns_number 25919
_diffrn_reflns_theta_full 26.39
_diffrn_reflns_theta_max 26.39
_diffrn_reflns_theta_min 1.68
_diffrn_standards_decay_% 0
_diffrn_standards_interval_count 0
_diffrn_standards_number 0
_exptl_absorpt_coefficient_mu 0.069
_exptl_absorpt_correction_T_max 0.7454
_exptl_absorpt_correction_T_min 0.6820
_exptl_absorpt_correction_type multi-scan
_exptl_absorpt_process_details 'Blessing, 1995'
_exptl_crystal_colour colourless
_exptl_crystal_density_diffrn 1.126
_exptl_crystal_density_method 'not measured'
_exptl_crystal_description prism
_exptl_crystal_F_000 1440
_exptl_crystal_size_max 0.38
_exptl_crystal_size_mid 0.35
_exptl_crystal_size_min 0.20
_refine_diff_density_max 0.249
_refine_diff_density_min -0.237
_refine_diff_density_rms 0.047
_refine_ls_abs_structure_details 'Flack H D (1983), Acta Cryst. A39, 876-881'
_refine_ls_abs_structure_Flack -0.6(10)
_refine_ls_extinction_method none
_refine_ls_goodness_of_fit_ref 1.042
_refine_ls_hydrogen_treatment constr
_refine_ls_matrix_type full
_refine_ls_number_parameters 463
_refine_ls_number_reflns 7241
_refine_ls_number_restraints 1
_refine_ls_restrained_S_all 1.042
_refine_ls_R_factor_all 0.0574
_refine_ls_R_factor_gt 0.0450
_refine_ls_shift/su_max 0.001
_refine_ls_shift/su_mean 0.000
_refine_ls_structure_factor_coef Fsqd
_refine_ls_weighting_details 'calc w=1/[\s^2^(Fo^2^)+(0.0717P)^2^+0.2431P] where P=(Fo^2^+2Fc^2^)/3'
_refine_ls_weighting_scheme calc
_refine_ls_wR_factor_gt 0.1097
_refine_ls_wR_factor_ref 0.1156
_reflns_number_gt 6161
_reflns_number_total 7241
_reflns_threshold_expression >2sigma(I)
_cod_data_source_file c9cy02461a2.cif
_cod_data_source_block s2514lm
_cod_depositor_comments
;Adding full bibliography for 1557055--1557057.cif.

 Adding full bibliography for 1557055--1557057.cif.
;
_cod_database_code 1557057

loop_
_symmetry_equiv_pos_as_xyz
'x, y, z'
'-x, -y, z+1/2'
'x+1/2, -y, z'
'-x+1/2, y, z+1/2'

loop_
_atom_site_label
_atom_site_type_symbol
_atom_site_fract_x
_atom_site_fract_y
_atom_site_fract_z
_atom_site_U_iso_or_equiv
_atom_site_adp_type
_atom_site_occupancy
_atom_site_symmetry_multiplicity
_atom_site_calc_flag
_atom_site_refinement_flags
O1A O 0.83245(5) 0.3103(2) 0.72598(6) 0.0191(3) Uani 1 1 d .
C1A C 0.92740(7) 0.3117(3) 0.76395(9) 0.0157(5) Uani 1 1 d .
B1A B 0.86632(9) 0.2894(4) 0.76951(11) 0.0161(5) Uani 1 1 d .
O2A O 0.84179(5) 0.2407(2) 0.81831(6) 0.0202(4) Uani 1 1 d .
C2A C 0.95680(7) 0.2586(3) 0.80787(10) 0.0176(5) Uani 1 1 d .
H2A H 0.9378 0.2149 0.8395 0.021 Uiso 1 1 calc R
C3A C 1.01458(7) 0.2591(3) 0.81358(9) 0.0159(5) Uani 1 1 d .
C4A C 1.03951(8) 0.0897(3) 0.84066(9) 0.0187(5) Uani 1 1 d .
C5A C 1.09371(8) 0.0957(4) 0.84723(10) 0.0242(5) Uani 1 1 d .
H5A H 1.1108 -0.0177 0.8651 0.029 Uiso 1 1 calc R
C6A C 1.12339(8) 0.2624(4) 0.82844(11) 0.0285(6) Uani 1 1 d .
H6A H 1.1604 0.2631 0.8337 0.034 Uiso 1 1 calc R
C7A C 1.09919(8) 0.4275(4) 0.80213(11) 0.0265(5) Uani 1 1 d .
H7A H 1.1195 0.5424 0.7893 0.032 Uiso 1 1 calc R
C8A C 1.04534(8) 0.4262(4) 0.79440(10) 0.0213(5) Uani 1 1 d .
H8A H 1.0290 0.5399 0.7759 0.026 Uiso 1 1 calc R
C9A C 1.00806(9) -0.0925(4) 0.86202(11) 0.0281(5) Uani 1 1 d .
H9A1 H 1.0320 -0.2023 0.8750 0.042 Uiso 1 1 calc R
H9A2 H 0.9860 -0.1483 0.8324 0.042 Uiso 1 1 calc R
H9A3 H 0.9858 -0.0457 0.8925 0.042 Uiso 1 1 calc R
C10A C 0.95136(7) 0.3677(4) 0.70911(9) 0.0178(5) Uani 1 1 d .
C11A C 0.94052(8) 0.5613(3) 0.68374(10) 0.0207(5) Uani 1 1 d .
C12A C 0.96403(8) 0.6031(4) 0.63268(10) 0.0277(6) Uani 1 1 d .
H12A H 0.9575 0.7340 0.6153 0.033 Uiso 1 1 calc R
C13A C 0.99643(8) 0.4591(4) 0.60679(11) 0.0313(6) Uani 1 1 d .
H13A H 1.0113 0.4901 0.5718 0.038 Uiso 1 1 calc R
C14A C 1.00695(8) 0.2693(4) 0.63240(10) 0.0276(6) Uani 1 1 d .
H14A H 1.0296 0.1706 0.6152 0.033 Uiso 1 1 calc R
C15A C 0.98443(8) 0.2235(4) 0.68306(10) 0.0202(5) Uani 1 1 d .
H15A H 0.9916 0.0928 0.7002 0.024 Uiso 1 1 calc R
C16A C 0.90618(9) 0.7246(4) 0.71040(12) 0.0300(6) Uani 1 1 d .
H16A H 0.8695 0.6785 0.7093 0.045 Uiso 1 1 calc R
H16B H 0.9097 0.8575 0.6905 0.045 Uiso 1 1 calc R
H16C H 0.9170 0.7441 0.7488 0.045 Uiso 1 1 calc R
C17A C 0.78064(8) 0.2402(3) 0.74511(10) 0.0185(5) Uani 1 1 d .
C18A C 0.78557(8) 0.2671(3) 0.80894(10) 0.0182(5) Uani 1 1 d .
C19A C 0.73915(8) 0.3747(4) 0.71724(12) 0.0270(6) Uani 1 1 d .
H19A H 0.7393 0.3471 0.6775 0.041 Uiso 1 1 calc R
H19B H 0.7469 0.5231 0.7238 0.041 Uiso 1 1 calc R
H19C H 0.7045 0.3408 0.7324 0.041 Uiso 1 1 calc R
C20A C 0.77483(8) 0.0124(4) 0.72721(10) 0.0246(5) Uani 1 1 d .
H20A H 0.8020 -0.0727 0.7451 0.037 Uiso 1 1 calc R
H20B H 0.7788 0.0027 0.6871 0.037 Uiso 1 1 calc R
H20C H 0.7400 -0.0393 0.7378 0.037 Uiso 1 1 calc R
C21A C 0.77194(9) 0.4863(4) 0.82916(12) 0.0309(6) Uani 1 1 d .
H21A H 0.7922 0.5900 0.8082 0.046 Uiso 1 1 calc R
H21B H 0.7806 0.4982 0.8684 0.046 Uiso 1 1 calc R
H21C H 0.7343 0.5118 0.8239 0.046 Uiso 1 1 calc R
C22A C 0.75608(9) 0.1053(4) 0.84279(11) 0.0303(6) Uani 1 1 d .
H22A H 0.7620 0.1317 0.8821 0.045 Uiso 1 1 calc R
H22B H 0.7688 -0.0352 0.8334 0.045 Uiso 1 1 calc R
H22C H 0.7184 0.1150 0.8348 0.045 Uiso 1 1 calc R
O1B O 0.77155(5) 0.1933(2) 0.57916(6) 0.0175(3) Uani 1 1 d .
C1B C 0.67718(7) 0.1894(3) 0.54006(9) 0.0158(5) Uani 1 1 d .
B1B B 0.73777(9) 0.2142(4) 0.53531(11) 0.0156(5) Uani 1 1 d .
O2B O 0.76297(5) 0.2611(2) 0.48666(6) 0.0185(3) Uani 1 1 d .
C2B C 0.64842(8) 0.2352(3) 0.49469(9) 0.0180(5) Uani 1 1 d .
H2B H 0.6678 0.2717 0.4627 0.022 Uiso 1 1 calc R
C3B C 0.59030(8) 0.2356(4) 0.48871(10) 0.0187(5) Uani 1 1 d .
C4B C 0.56627(8) 0.3971(4) 0.45853(10) 0.0207(5) Uani 1 1 d .
C5B C 0.51135(8) 0.3970(4) 0.45403(10) 0.0256(5) Uani 1 1 d .
H5B H 0.4946 0.5068 0.4343 0.031 Uiso 1 1 calc R
C6B C 0.48110(8) 0.2418(4) 0.47753(11) 0.0263(6) Uani 1 1 d .
H6B H 0.4439 0.2463 0.4743 0.032 Uiso 1 1 calc R
C7B C 0.50504(8) 0.0787(4) 0.50587(10) 0.0270(6) Uani 1 1 d .
H7B H 0.4845 -0.0311 0.5211 0.032 Uiso 1 1 calc R
C8B C 0.55939(8) 0.0773(4) 0.51172(10) 0.0215(5) Uani 1 1 d .
H8B H 0.5757 -0.0329 0.5317 0.026 Uiso 1 1 calc R
C9B C 0.59820(9) 0.5696(4) 0.43208(12) 0.0320(6) Uani 1 1 d .
H9B1 H 0.6179 0.5125 0.4008 0.048 Uiso 1 1 calc R
H9B2 H 0.6228 0.6275 0.4591 0.048 Uiso 1 1 calc R
H9B3 H 0.5746 0.6806 0.4192 0.048 Uiso 1 1 calc R
C10B C 0.65298(7) 0.1360(4) 0.59448(10) 0.0159(5) Uani 1 1 d .
C11B C 0.66289(8) -0.0576(4) 0.62030(10) 0.0213(5) Uani 1 1 d .
C12B C 0.63997(9) -0.0983(4) 0.67154(10) 0.0287(6) Uani 1 1 d .
H12B H 0.6466 -0.2286 0.6891 0.034 Uiso 1 1 calc R
C13B C 0.60797(9) 0.0469(5) 0.69712(11) 0.0346(7) Uani 1 1 d .
H13B H 0.5930 0.0162 0.7320 0.041 Uiso 1 1 calc R
C14B C 0.59772(9) 0.2377(4) 0.67180(10) 0.0294(6) Uani 1 1 d .
H14B H 0.5755 0.3378 0.6891 0.035 Uiso 1 1 calc R
C15B C 0.62032(8) 0.2810(4) 0.62070(10) 0.0224(5) Uani 1 1 d .
H15B H 0.6134 0.4116 0.6034 0.027 Uiso 1 1 calc R
C16B C 0.69734(9) -0.2205(4) 0.59328(12) 0.0303(6) Uani 1 1 d .
H16D H 0.6930 -0.3549 0.6122 0.045 Uiso 1 1 calc R
H16E H 0.7342 -0.1763 0.5955 0.045 Uiso 1 1 calc R
H16F H 0.6872 -0.2359 0.5546 0.045 Uiso 1 1 calc R
C17B C 0.82370(7) 0.2600(3) 0.55977(10) 0.0170(5) Uani 1 1 d .
C18B C 0.81903(8) 0.2277(3) 0.49636(9) 0.0175(5) Uani 1 1 d .
C19B C 0.82955(8) 0.4894(4) 0.57665(11) 0.0250(5) Uani 1 1 d .
H19D H 0.8262 0.5015 0.6167 0.037 Uiso 1 1 calc R
H19E H 0.8021 0.5730 0.5588 0.037 Uiso 1 1 calc R
H19F H 0.8642 0.5410 0.5652 0.037 Uiso 1 1 calc R
C20B C 0.86489(8) 0.1281(4) 0.58880(11) 0.0241(5) Uani 1 1 d .
H20D H 0.8560 -0.0206 0.5849 0.036 Uiso 1 1 calc R
H20E H 0.8659 0.1654 0.6279 0.036 Uiso 1 1 calc R
H20F H 0.8994 0.1545 0.5723 0.036 Uiso 1 1 calc R
C21B C 0.83029(8) 0.0017(4) 0.47917(11) 0.0242(5) Uani 1 1 d .
H21D H 0.8191 -0.0193 0.4409 0.036 Uiso 1 1 calc R
H21E H 0.8109 -0.0944 0.5032 0.036 Uiso 1 1 calc R
H21F H 0.8680 -0.0261 0.4823 0.036 Uiso 1 1 calc R
C22B C 0.85006(8) 0.3814(4) 0.46124(11) 0.0254(5) Uani 1 1 d .
H22D H 0.8384 0.5246 0.4692 0.038 Uiso 1 1 calc R
H22E H 0.8443 0.3502 0.4222 0.038 Uiso 1 1 calc R
H22F H 0.8876 0.3684 0.4697 0.038 Uiso 1 1 calc R

loop_
_atom_site_aniso_label
_atom_site_aniso_U_11
_atom_site_aniso_U_22
_atom_site_aniso_U_33
_atom_site_aniso_U_23
_atom_site_aniso_U_13
_atom_site_aniso_U_12
O1A 0.0126(7) 0.0265(9) 0.0181(9) 0.0031(7) 0.0015(6) -0.0035(6)
C1A 0.0142(9) 0.0151(11) 0.0178(12) 0.0013(9) 0.0018(9) -0.0006(8)
B1A 0.0136(10) 0.0157(13) 0.0191(13) 0.0011(11) 0.0015(10) 0.0007(9)
O2A 0.0109(7) 0.0304(9) 0.0191(9) 0.0028(7) 0.0006(6) 0.0022(6)
C2A 0.0130(9) 0.0210(12) 0.0189(12) 0.0031(10) 0.0045(8) 0.0007(8)
C3A 0.0163(9) 0.0211(11) 0.0103(11) -0.0027(9) -0.0007(8) 0.0003(8)
C4A 0.0191(10) 0.0227(12) 0.0141(12) -0.0013(10) 0.0007(8) 0.0006(9)
C5A 0.0213(11) 0.0297(14) 0.0216(13) 0.0017(11) -0.0057(9) 0.0055(9)
C6A 0.0139(10) 0.0414(15) 0.0302(15) -0.0013(12) -0.0056(10) -0.0028(9)
C7A 0.0199(11) 0.0324(14) 0.0273(14) 0.0011(11) -0.0003(10) -0.0080(9)
C8A 0.0196(10) 0.0237(12) 0.0205(12) 0.0025(10) -0.0017(9) -0.0022(9)
C9A 0.0301(12) 0.0243(13) 0.0300(14) 0.0046(11) -0.0046(10) -0.0001(10)
C10A 0.0113(9) 0.0228(12) 0.0194(12) 0.0015(10) -0.0003(8) -0.0030(8)
C11A 0.0150(10) 0.0243(12) 0.0230(13) 0.0026(10) -0.0044(8) -0.0067(9)
C12A 0.0186(11) 0.0352(14) 0.0292(14) 0.0127(12) -0.0041(10) -0.0070(10)
C13A 0.0188(11) 0.0555(18) 0.0196(13) 0.0068(12) 0.0005(9) -0.0068(11)
C14A 0.0125(10) 0.0477(17) 0.0225(14) -0.0083(12) 0.0003(9) 0.0013(10)
C15A 0.0148(10) 0.0259(13) 0.0197(13) -0.0001(10) -0.0038(8) 0.0003(8)
C16A 0.0301(12) 0.0195(13) 0.0405(17) 0.0017(11) -0.0026(11) 0.0010(9)
C17A 0.0127(9) 0.0189(12) 0.0238(13) 0.0004(10) 0.0023(9) -0.0017(8)
C18A 0.0119(10) 0.0198(12) 0.0229(14) -0.0018(10) 0.0011(9) 0.0019(8)
C19A 0.0189(12) 0.0277(14) 0.0344(16) 0.0008(12) -0.0044(11) 0.0050(10)
C20A 0.0244(11) 0.0239(13) 0.0255(14) -0.0040(11) 0.0006(9) -0.0028(9)
C21A 0.0236(11) 0.0321(15) 0.0368(16) -0.0115(12) -0.0017(10) 0.0054(9)
C22A 0.0261(12) 0.0404(16) 0.0244(14) -0.0002(12) 0.0080(10) -0.0089(11)
O1B 0.0112(6) 0.0241(8) 0.0172(8) 0.0016(7) 0.0016(6) 0.0000(6)
C1B 0.0146(9) 0.0146(11) 0.0183(12) -0.0024(9) 0.0013(8) 0.0032(8)
B1B 0.0164(11) 0.0144(13) 0.0161(13) -0.0002(10) -0.0006(9) 0.0032(9)
O2B 0.0126(7) 0.0243(8) 0.0186(9) 0.0047(7) 0.0009(6) 0.0023(6)
C2B 0.0170(10) 0.0197(12) 0.0175(12) 0.0018(10) 0.0033(9) 0.0005(8)
C3B 0.0167(10) 0.0271(13) 0.0124(12) -0.0028(10) 0.0012(9) 0.0008(9)
C4B 0.0199(10) 0.0232(12) 0.0189(12) -0.0014(10) -0.0012(9) 0.0033(9)
C5B 0.0200(10) 0.0340(14) 0.0229(14) -0.0032(11) -0.0028(9) 0.0085(9)
C6B 0.0164(10) 0.0379(15) 0.0245(14) -0.0091(12) -0.0047(9) 0.0040(10)
C7B 0.0202(11) 0.0375(15) 0.0233(14) -0.0018(11) -0.0010(10) -0.0093(10)
C8B 0.0197(10) 0.0263(13) 0.0184(12) 0.0018(11) -0.0004(9) 0.0008(9)
C9B 0.0265(12) 0.0292(14) 0.0404(16) 0.0106(12) 0.0012(10) 0.0059(10)
C10B 0.0076(9) 0.0246(13) 0.0155(12) -0.0006(10) -0.0031(8) -0.0048(8)
C11B 0.0142(9) 0.0237(12) 0.0261(13) 0.0053(10) -0.0019(9) -0.0070(9)
C12B 0.0211(11) 0.0391(15) 0.0261(14) 0.0130(12) -0.0056(10) -0.0098(10)
C13B 0.0204(11) 0.067(2) 0.0161(13) 0.0072(13) 0.0006(10) -0.0151(12)
C14B 0.0174(11) 0.0503(17) 0.0204(14) -0.0076(12) 0.0011(9) -0.0002(10)
C15B 0.0140(10) 0.0333(14) 0.0199(13) -0.0033(11) -0.0018(9) 0.0009(9)
C16B 0.0309(12) 0.0225(13) 0.0376(17) 0.0084(12) 0.0000(11) 0.0004(10)
C17B 0.0109(9) 0.0178(12) 0.0222(13) 0.0006(10) 0.0018(9) -0.0014(8)
C18B 0.0126(9) 0.0205(12) 0.0195(13) 0.0022(10) 0.0025(8) 0.0011(8)
C19B 0.0208(10) 0.0226(13) 0.0314(15) -0.0066(11) 0.0012(10) -0.0016(9)
C20B 0.0149(10) 0.0323(13) 0.0252(13) 0.0032(11) -0.0031(9) 0.0030(9)
C21B 0.0248(11) 0.0213(13) 0.0265(14) -0.0038(11) 0.0033(10) 0.0073(9)
C22B 0.0182(10) 0.0269(13) 0.0310(15) 0.0065(11) 0.0069(10) 0.0011(9)

loop_
_atom_type_symbol
_atom_type_description
_atom_type_scat_dispersion_real
_atom_type_scat_dispersion_imag
_atom_type_scat_source
C C 0.0033 0.0016 'International Tables Vol C Tables 4.2.6.8 and 6.1.1.4'
H H 0.0000 0.0000 'International Tables Vol C Tables 4.2.6.8 and 6.1.1.4'
B B 0.0013 0.0007 'International Tables Vol C Tables 4.2.6.8 and 6.1.1.4'
O O 0.0106 0.0060 'International Tables Vol C Tables 4.2.6.8 and 6.1.1.4'

loop_
_geom_angle_atom_site_label_1
_geom_angle_atom_site_label_2
_geom_angle_atom_site_label_3
_geom_angle
B1A O1A C17A 106.93(17)
C2A C1A C10A 122.32(17)
C2A C1A B1A 117.4(2)
C10A C1A B1A 119.93(18)
O1A B1A O2A 113.65(17)
O1A B1A C1A 123.3(2)
O2A B1A C1A 123.0(2)
B1A O2A C18A 106.55(17)
C1A C2A C3A 128.8(2)
C1A C2A H2A 115.6
C3A C2A H2A 115.6
C8A C3A C4A 118.99(18)
C8A C3A C2A 121.76(19)
C4A C3A C2A 119.22(18)
C5A C4A C3A 118.50(19)
C5A C4A C9A 120.7(2)
C3A C4A C9A 120.81(18)
C6A C5A C4A 121.7(2)
C6A C5A H5A 119.1
C4A C5A H5A 119.1
C7A C6A C5A 119.8(2)
C7A C6A H6A 120.1
C5A C6A H6A 120.1
C6A C7A C8A 120.1(2)
C6A C7A H7A 120.0
C8A C7A H7A 120.0
C7A C8A C3A 120.8(2)
C7A C8A H8A 119.6
C3A C8A H8A 119.6
C4A C9A H9A1 109.5
C4A C9A H9A2 109.5
H9A1 C9A H9A2 109.5
C4A C9A H9A3 109.5
H9A1 C9A H9A3 109.5
H9A2 C9A H9A3 109.5
C15A C10A C11A 119.8(2)
C15A C10A C1A 119.1(2)
C11A C10A C1A 121.03(19)
C12A C11A C10A 118.1(2)
C12A C11A C16A 119.7(2)
C10A C11A C16A 122.2(2)
C13A C12A C11A 121.9(2)
C13A C12A H12A 119.0
C11A C12A H12A 119.0
C12A C13A C14A 119.4(2)
C12A C13A H13A 120.3
C14A C13A H13A 120.3
C13A C14A C15A 120.1(2)
C13A C14A H14A 120.0
C15A C14A H14A 120.0
C14A C15A C10A 120.7(2)
C14A C15A H15A 119.6
C10A C15A H15A 119.6
C11A C16A H16A 109.5
C11A C16A H16B 109.5
H16A C16A H16B 109.5
C11A C16A H16C 109.5
H16A C16A H16C 109.5
H16B C16A H16C 109.5
O1A C17A C19A 108.12(18)
O1A C17A C20A 106.70(17)
C19A C17A C20A 110.1(2)
O1A C17A C18A 102.01(17)
C19A C17A C18A 115.78(19)
C20A C17A C18A 113.27(19)
O2A C18A C22A 108.77(18)
O2A C18A C21A 106.22(17)
C22A C18A C21A 109.7(2)
O2A C18A C17A 102.75(17)
C22A C18A C17A 114.97(19)
C21A C18A C17A 113.71(19)
C17A C19A H19A 109.5
C17A C19A H19B 109.5
H19A C19A H19B 109.5
C17A C19A H19C 109.5
H19A C19A H19C 109.5
H19B C19A H19C 109.5
C17A C20A H20A 109.5
C17A C20A H20B 109.5
H20A C20A H20B 109.5
C17A C20A H20C 109.5
H20A C20A H20C 109.5
H20B C20A H20C 109.5
C18A C21A H21A 109.5
C18A C21A H21B 109.5
H21A C21A H21B 109.5
C18A C21A H21C 109.5
H21A C21A H21C 109.5
H21B C21A H21C 109.5
C18A C22A H22A 109.5
C18A C22A H22B 109.5
H22A C22A H22B 109.5
C18A C22A H22C 109.5
H22A C22A H22C 109.5
H22B C22A H22C 109.5
B1B O1B C17B 106.75(17)
C2B C1B C10B 123.00(18)
C2B C1B B1B 117.0(2)
C10B C1B B1B 119.79(18)
O1B B1B O2B 113.23(17)
O1B B1B C1B 123.6(2)
O2B B1B C1B 123.20(19)
B1B O2B C18B 106.53(15)
C1B C2B C3B 128.1(2)
C1B C2B H2B 115.9
C3B C2B H2B 115.9
C8B C3B C4B 119.6(2)
C8B C3B C2B 121.4(2)
C4B C3B C2B 119.0(2)
C5B C4B C3B 118.3(2)
C5B C4B C9B 120.2(2)
C3B C4B C9B 121.46(19)
C6B C5B C4B 121.6(2)
C6B C5B H5B 119.2
C4B C5B H5B 119.2
C5B C6B C7B 119.9(2)
C5B C6B H6B 120.0
C7B C6B H6B 120.0
C6B C7B C8B 119.4(2)
C6B C7B H7B 120.3
C8B C7B H7B 120.3
C7B C8B C3B 121.0(2)
C7B C8B H8B 119.5
C3B C8B H8B 119.5
C4B C9B H9B1 109.5
C4B C9B H9B2 109.5
H9B1 C9B H9B2 109.5
C4B C9B H9B3 109.5
H9B1 C9B H9B3 109.5
H9B2 C9B H9B3 109.5
C15B C10B C11B 119.0(2)
C15B C10B C1B 119.8(2)
C11B C10B C1B 121.3(2)
C12B C11B C10B 119.0(2)
C12B C11B C16B 120.1(2)
C10B C11B C16B 121.0(2)
C13B C12B C11B 121.4(2)
C13B C12B H12B 119.3
C11B C12B H12B 119.3
C12B C13B C14B 120.0(2)
C12B C13B H13B 120.0
C14B C13B H13B 120.0
C13B C14B C15B 119.3(2)
C13B C14B H14B 120.3
C15B C14B H14B 120.3
C14B C15B C10B 121.3(2)
C14B C15B H15B 119.3
C10B C15B H15B 119.3
C11B C16B H16D 109.5
C11B C16B H16E 109.5
H16D C16B H16E 109.5
C11B C16B H16F 109.5
H16D C16B H16F 109.5
H16E C16B H16F 109.5
O1B C17B C20B 108.31(17)
O1B C17B C19B 106.22(16)
C20B C17B C19B 109.84(19)
O1B C17B C18B 102.07(16)
C20B C17B C18B 116.00(18)
C19B C17B C18B 113.52(18)
O2B C18B C22B 108.82(17)
O2B C18B C21B 106.05(17)
C22B C18B C21B 110.98(19)
O2B C18B C17B 102.39(15)
C22B C18B C17B 115.43(19)
C21B C18B C17B 112.34(18)
C17B C19B H19D 109.5
C17B C19B H19E 109.5
H19D C19B H19E 109.5
C17B C19B H19F 109.5
H19D C19B H19F 109.5
H19E C19B H19F 109.5
C17B C20B H20D 109.5
C17B C20B H20E 109.5
H20D C20B H20E 109.5
C17B C20B H20F 109.5
H20D C20B H20F 109.5
H20E C20B H20F 109.5
C18B C21B H21D 109.5
C18B C21B H21E 109.5
H21D C21B H21E 109.5
C18B C21B H21F 109.5
H21D C21B H21F 109.5
H21E C21B H21F 109.5
C18B C22B H22D 109.5
C18B C22B H22E 109.5
H22D C22B H22E 109.5
C18B C22B H22F 109.5
H22D C22B H22F 109.5
H22E C22B H22F 109.5

loop_
_geom_bond_atom_site_label_1
_geom_bond_atom_site_label_2
_geom_bond_distance
O1A B1A 1.370(3)
O1A C17A 1.468(2)
C1A C2A 1.346(3)
C1A C10A 1.507(3)
C1A B1A 1.567(3)
B1A O2A 1.375(3)
O2A C18A 1.458(2)
C2A C3A 1.477(3)
C2A H2A 0.9500
C3A C8A 1.402(3)
C3A C4A 1.416(3)
C4A C5A 1.389(3)
C4A C9A 1.504(3)
C5A C6A 1.382(3)
C5A H5A 0.9500
C6A C7A 1.377(3)
C6A H6A 0.9500
C7A C8A 1.383(3)
C7A H7A 0.9500
C8A H8A 0.9500
C9A H9A1 0.9800
C9A H9A2 0.9800
C9A H9A3 0.9800
C10A C15A 1.398(3)
C10A C11A 1.408(3)
C11A C12A 1.402(3)
C11A C16A 1.506(3)
C12A C13A 1.385(4)
C12A H12A 0.9500
C13A C14A 1.388(4)
C13A H13A 0.9500
C14A C15A 1.388(3)
C14A H14A 0.9500
C15A H15A 0.9500
C16A H16A 0.9800
C16A H16B 0.9800
C16A H16C 0.9800
C17A C19A 1.520(3)
C17A C20A 1.524(3)
C17A C18A 1.564(3)
C18A C22A 1.518(3)
C18A C21A 1.522(3)
C19A H19A 0.9800
C19A H19B 0.9800
C19A H19C 0.9800
C20A H20A 0.9800
C20A H20B 0.9800
C20A H20C 0.9800
C21A H21A 0.9800
C21A H21B 0.9800
C21A H21C 0.9800
C22A H22A 0.9800
C22A H22B 0.9800
C22A H22C 0.9800
O1B B1B 1.375(3)
O1B C17B 1.471(2)
C1B C2B 1.354(3)
C1B C10B 1.497(3)
C1B B1B 1.554(3)
B1B O2B 1.377(3)
O2B C18B 1.462(2)
C2B C3B 1.486(3)
C2B H2B 0.9500
C3B C8B 1.397(3)
C3B C4B 1.405(3)
C4B C5B 1.402(3)
C4B C9B 1.511(3)
C5B C6B 1.378(4)
C5B H5B 0.9500
C6B C7B 1.388(4)
C6B H6B 0.9500
C7B C8B 1.390(3)
C7B H7B 0.9500
C8B H8B 0.9500
C9B H9B1 0.9800
C9B H9B2 0.9800
C9B H9B3 0.9800
C10B C15B 1.397(3)
C10B C11B 1.408(3)
C11B C12B 1.398(3)
C11B C16B 1.510(3)
C12B C13B 1.381(4)
C12B H12B 0.9500
C13B C14B 1.389(4)
C13B H13B 0.9500
C14B C15B 1.395(3)
C14B H14B 0.9500
C15B H15B 0.9500
C16B H16D 0.9800
C16B H16E 0.9800
C16B H16F 0.9800
C17B C20B 1.518(3)
C17B C19B 1.528(3)
C17B C18B 1.558(3)
C18B C22B 1.521(3)
C18B C21B 1.528(3)
C19B H19D 0.9800
C19B H19E 0.9800
C19B H19F 0.9800
C20B H20D 0.9800
C20B H20E 0.9800
C20B H20F 0.9800
C21B H21D 0.9800
C21B H21E 0.9800
C21B H21F 0.9800
C22B H22D 0.9800
C22B H22E 0.9800
C22B H22F 0.9800

loop_
_geom_torsion_atom_site_label_1
_geom_torsion_atom_site_label_2
_geom_torsion_atom_site_label_3
_geom_torsion_atom_site_label_4
_geom_torsion
C17A O1A B1A O2A -8.6(2)
C17A O1A B1A C1A 169.52(19)
C2A C1A B1A O1A -170.8(2)
C10A C1A B1A O1A 2.6(3)
C2A C1A B1A O2A 7.2(3)
C10A C1A B1A O2A -179.4(2)
O1A B1A O2A C18A -10.7(2)
C1A B1A O2A C18A 171.15(19)
C10A C1A C2A C3A 5.0(4)
B1A C1A C2A C3A 178.3(2)
C1A C2A C3A C8A 44.3(3)
C1A C2A C3A C4A -137.7(2)
C8A C3A C4A C5A 0.1(3)
C2A C3A C4A C5A -178.0(2)
C8A C3A C4A C9A 179.9(2)
C2A C3A C4A C9A 1.8(3)
C3A C4A C5A C6A 0.4(3)
C9A C4A C5A C6A -179.4(2)
C4A C5A C6A C7A -0.4(4)
C5A C6A C7A C8A -0.2(4)
C6A C7A C8A C3A 0.7(4)
C4A C3A C8A C7A -0.6(3)
C2A C3A C8A C7A 177.4(2)
C2A C1A C10A C15A 57.0(3)
B1A C1A C10A C15A -116.1(2)
C2A C1A C10A C11A -123.6(2)
B1A C1A C10A C11A 63.3(3)
C15A C10A C11A C12A -0.5(3)
C1A C10A C11A C12A -179.85(19)
C15A C10A C11A C16A -178.6(2)
C1A C10A C11A C16A 2.0(3)
C10A C11A C12A C13A 1.0(3)
C16A C11A C12A C13A 179.2(2)
C11A C12A C13A C14A -1.3(3)
C12A C13A C14A C15A 1.0(3)
C13A C14A C15A C10A -0.5(3)
C11A C10A C15A C14A 0.3(3)
C1A C10A C15A C14A 179.64(19)
B1A O1A C17A C19A 145.0(2)
B1A O1A C17A C20A -96.5(2)
B1A O1A C17A C18A 22.5(2)
B1A O2A C18A C22A 146.08(19)
B1A O2A C18A C21A -95.9(2)
B1A O2A C18A C17A 23.8(2)
O1A C17A C18A O2A -27.98(19)
C19A C17A C18A O2A -145.10(18)
C20A C17A C18A O2A 86.3(2)
O1A C17A C18A C22A -145.97(18)
C19A C17A C18A C22A 96.9(2)
C20A C17A C18A C22A -31.7(3)
O1A C17A C18A C21A 86.4(2)
C19A C17A C18A C21A -30.8(3)
C20A C17A C18A C21A -159.36(18)
C17B O1B B1B O2B 8.2(2)
C17B O1B B1B C1B -171.37(19)
C2B C1B B1B O1B 173.5(2)
C10B C1B B1B O1B -1.2(3)
C2B C1B B1B O2B -6.0(3)
C10B C1B B1B O2B 179.3(2)
O1B B1B O2B C18B 12.1(2)
C1B B1B O2B C18B -168.39(19)
C10B C1B C2B C3B -2.2(4)
B1B C1B C2B C3B -176.6(2)
C1B C2B C3B C8B -42.1(4)
C1B C2B C3B C4B 138.9(2)
C8B C3B C4B C5B 2.0(3)
C2B C3B C4B C5B -179.0(2)
C8B C3B C4B C9B -179.0(2)
C2B C3B C4B C9B 0.1(3)
C3B C4B C5B C6B -1.1(3)
C9B C4B C5B C6B 179.8(2)
C4B C5B C6B C7B -0.9(4)
C5B C6B C7B C8B 2.0(4)
C6B C7B C8B C3B -1.1(4)
C4B C3B C8B C7B -0.9(4)
C2B C3B C8B C7B -179.9(2)
C2B C1B C10B C15B -60.0(3)
B1B C1B C10B C15B 114.3(2)
C2B C1B C10B C11B 120.7(2)
B1B C1B C10B C11B -65.0(3)
C15B C10B C11B C12B -0.4(3)
C1B C10B C11B C12B 178.98(19)
C15B C10B C11B C16B 179.2(2)
C1B C10B C11B C16B -1.5(3)
C10B C11B C12B C13B 0.0(3)
C16B C11B C12B C13B -179.5(2)
C11B C12B C13B C14B 0.4(3)
C12B C13B C14B C15B -0.4(3)
C13B C14B C15B C10B 0.1(3)
C11B C10B C15B C14B 0.3(3)
C1B C10B C15B C14B -179.06(19)
B1B O1B C17B C20B -146.13(19)
B1B O1B C17B C19B 95.9(2)
B1B O1B C17B C18B -23.2(2)
B1B O2B C18B C22B -148.2(2)
B1B O2B C18B C21B 92.4(2)
B1B O2B C18B C17B -25.5(2)
O1B C17B C18B O2B 29.44(18)
C20B C17B C18B O2B 146.94(17)
C19B C17B C18B O2B -84.44(19)
O1B C17B C18B C22B 147.48(17)
C20B C17B C18B C22B -95.0(2)
C19B C17B C18B C22B 33.6(2)
O1B C17B C18B C21B -83.91(19)
C20B C17B C18B C21B 33.6(2)
C19B C17B C18B C21B 162.22(16)
